data_1556903
loop_
_publ_author_name
'Zhang, Zhihui'
'Tizzard, Graham J.'
'Williams, J. A. Gareth'
'Goldup, Stephen M.'

_publ_section_title
;
 Rotaxane PtII-complexes: mechanical bonding for chemically robust
 luminophores and stimuli responsive behaviour
;
_journal_issue 7
_journal_name_full 'Chemical Science'
_journal_page_first 1839
_journal_page_last 1847
_journal_paper_doi 10.1039/C9SC05507J
_journal_volume 11
_journal_year 2020
_chemical_formula_moiety 'C65 H75 N6 O5 Pt, B F4'
_chemical_formula_sum 'C66 H77 B F4 N8 O5 Pt'
_chemical_formula_weight 1344.25
_space_group_crystal_system monoclinic
_space_group_IT_number 14
_space_group_name_Hall '-P 2yn'
_space_group_name_H-M_alt 'P 1 21/n 1'
_atom_sites_solution_hydrogens geom
_atom_sites_solution_primary iterative
_audit_creation_date 2019-06-20
_audit_creation_method
;
Olex2 1.2
(compiled 2018.05.29 svn.r3508 for OlexSys, GUI svn.r5506)
;
_audit_update_record
;
2019-10-24 deposited with the CCDC.	2020-01-02 downloaded from the CCDC.
;
_cell_angle_alpha 90
_cell_angle_beta 107.531(2)
_cell_angle_gamma 90
_cell_formula_units_Z 4
_cell_length_a 21.7380(4)
_cell_length_b 14.9289(3)
_cell_length_c 21.8888(5)
_cell_measurement_reflns_used 20929
_cell_measurement_temperature 100
_cell_measurement_theta_max 31.4010
_cell_measurement_theta_min 1.8110
_cell_volume 6773.5(3)
_computing_cell_refinement 'CrysAlisPro 1.171.39.34b (Rigaku OD, 2017)'
_computing_data_collection 'CrysAlisPro 1.171.39.34b (Rigaku OD, 2017)'
_computing_data_reduction 'CrysAlisPro 1.171.39.34b (Rigaku OD, 2017)'
_computing_molecular_graphics 'Olex2 (Dolomanov et al., 2009)'
_computing_publication_material 'Olex2 (Dolomanov et al., 2009)'
_computing_structure_refinement 'olex2.refine (Bourhis et al., 2015)'
_computing_structure_solution 'olex2.solve (Bourhis et al., 2015)'
_diffrn_ambient_temperature 100.0
_diffrn_detector 'CCD plate'
_diffrn_detector_area_resol_mean 10
_diffrn_detector_dtime 0.000
_diffrn_detector_type 'Rigaku, HyPix 6000'
_diffrn_measured_fraction_theta_full 0.999
_diffrn_measured_fraction_theta_max 0.856
_diffrn_measurement_details
;
List of Runs (angles in degrees, time in seconds):

  # Type    Start    End  Width  t~exp~   \w     \q     \k     \f   Frames
#--------------------------------------------------------------------------
  1  \w    -56.00  72.00   0.25    3.99    --  -17.30  65.00   0.00  512
  2  \w   -107.00  21.00   0.25    3.99    --  -17.30 -65.00-135.00  512
  3  \w   -107.00  20.00   0.25    3.99    --  -17.30 -57.00  90.00  508
  4  \w   -107.00 -78.00   0.25    3.99    --  -17.30 -57.00   0.00  116
  5  \w    -55.00  72.00   0.25    3.99    --  -17.30  57.00-180.00  508
;
_diffrn_measurement_device 'four-circle diffractometer'
_diffrn_measurement_device_details 'Rigaku, AFC12 \k goniometer'
_diffrn_measurement_device_type 'XtaLAB AFC12 (RCD3): Kappa single'
_diffrn_measurement_method '\w scans'
_diffrn_measurement_specimen_support 'MiTeGen MicroLoop'
_diffrn_orient_matrix_type 'CrysAlisPro convention (1999,Acta A55,543-557)'
_diffrn_orient_matrix_UB_11 -0.0237776000
_diffrn_orient_matrix_UB_12 -0.0138238000
_diffrn_orient_matrix_UB_13 -0.0284395000
_diffrn_orient_matrix_UB_21 -0.0215039000
_diffrn_orient_matrix_UB_22 0.0327504000
_diffrn_orient_matrix_UB_23 0.0051886000
_diffrn_orient_matrix_UB_31 0.0119857000
_diffrn_orient_matrix_UB_32 0.0315041000
_diffrn_orient_matrix_UB_33 -0.0178682000
_diffrn_radiation_collimation 0.2
_diffrn_radiation_monochromator mirror
_diffrn_radiation_probe x-ray
_diffrn_radiation_type MoK\a
_diffrn_radiation_wavelength 0.71073
_diffrn_reflns_av_R_equivalents 0.0284
_diffrn_reflns_av_unetI/netI 0.0270
_diffrn_reflns_Laue_measured_fraction_full 0.999
_diffrn_reflns_Laue_measured_fraction_max 0.856
_diffrn_reflns_limit_h_max 31
_diffrn_reflns_limit_h_min -29
_diffrn_reflns_limit_k_max 20
_diffrn_reflns_limit_k_min -20
_diffrn_reflns_limit_l_max 31
_diffrn_reflns_limit_l_min -29
_diffrn_reflns_number 94830
_diffrn_reflns_point_group_measured_fraction_full 0.999
_diffrn_reflns_point_group_measured_fraction_max 0.856
_diffrn_reflns_theta_full 25.242
_diffrn_reflns_theta_max 32.003
_diffrn_reflns_theta_min 1.789
_diffrn_source 'Rotating-anode X-ray tube'
_diffrn_source_current 55.0
_diffrn_source_power 2.475
_diffrn_source_target Mo
_diffrn_source_type 'Rigaku (Mo) X-ray Source'
_diffrn_source_voltage 45.0
_exptl_absorpt_coefficient_mu 2.134
_exptl_absorpt_correction_T_max 1.00000
_exptl_absorpt_correction_T_min 0.71185
_exptl_absorpt_correction_type multi-scan
_exptl_absorpt_process_details
;
CrysAlisPro 1.171.39.34b (Rigaku Oxford Diffraction, 2017)
Empirical absorption correction using spherical harmonics,
 implemented in SCALE3 ABSPACK scaling algorithm.
;
_exptl_crystal_colour 'clear yellow'
_exptl_crystal_colour_lustre clear
_exptl_crystal_colour_primary yellow
_exptl_crystal_density_diffrn 1.318
_exptl_crystal_description block
_exptl_crystal_F_000 2752
_exptl_crystal_size_max 0.1
_exptl_crystal_size_mid 0.05
_exptl_crystal_size_min 0.05
_refine_diff_density_max 1.682
_refine_diff_density_min -1.264
_refine_diff_density_rms 0.093
_refine_ls_extinction_method none
_refine_ls_goodness_of_fit_ref 0.866
_refine_ls_hydrogen_treatment constr
_refine_ls_matrix_type full
_refine_ls_number_parameters 751
_refine_ls_number_reflns 20137
_refine_ls_number_restraints 4407
_refine_ls_restrained_S_all 0.820
_refine_ls_R_factor_all 0.0412
_refine_ls_R_factor_gt 0.0306
_refine_ls_shift/su_max 0.008
_refine_ls_shift/su_mean 0.000
_refine_ls_structure_factor_coef Fsqd
_refine_ls_weighting_details 'w=1/[\s^2^(Fo^2^)+(0.1000P)^2^] where P=(Fo^2^+2Fc^2^)/3'
_refine_ls_weighting_scheme calc
_refine_ls_wR_factor_gt 0.1057
_refine_ls_wR_factor_ref 0.1134
_reflns_Friedel_coverage 0.000
_reflns_number_gt 16483
_reflns_number_total 20137
_reflns_threshold_expression 'I > 2\s(I)'
_cod_data_source_file c9sc05507j2.cif
_cod_data_source_block zzv-ptnnc
_cod_depositor_comments
;Adding full bibliography for 1556900--1556906.cif.

 Adding full bibliography for 1556900--1556906.cif.
;
_cod_database_code 1556903
_shelx_shelxl_version_number 2014/7
_shelx_space_group_comment
;
The symmetry employed for this shelxl refinement is uniquely defined
by the following loop, which should always be used as a source of
symmetry information in preference to the above space-group names.
They are only intended as comments.
;
_shelx_estimated_absorpt_t_max 0.901
_shelx_estimated_absorpt_t_min 0.815
_reflns_odcompleteness_completeness 99.96
_reflns_odcompleteness_iscentric 1
_reflns_odcompleteness_theta 27.42
_olex2_refinement_description
;
1. Fixed Uiso
 At 1.2 times of:
  All C(H) groups, All C(H,H) groups
 At 1.5 times of:
  All C(H,H,H) groups
2. Uiso/Uaniso restraints and constraints
C7 \\sim C11 \\sim C5 \\sim C12 \\sim C8 \\sim C47 \\sim C9 \\sim C13 \\sim C10
\\sim C6 \\sim C48 \\sim C54 \\sim C3 \\sim C44 \\sim C4 \\sim C46 \\sim C57
\\sim C16 \\sim C20 \\sim C45 \\sim C2 \\sim C52 \\sim C18 \\sim C21 \\sim C17
\\sim C14 \\sim C51 \\sim C19 \\sim C1 \\sim C53 \\sim C15 \\sim C22 \\sim C58
\\sim C56 \\sim C36 \\sim C23 \\sim C49 \\sim C59 \\sim C50 \\sim C31 \\sim C55
\\sim C30 \\sim C66 \\sim C43 \\sim C24 \\sim C37 \\sim C61 \\sim C60 \\sim C38
\\sim C29 \\sim C32 \\sim C40 \\sim C39 \\sim C35 \\sim C62 \\sim C25 \\sim C27
\\sim C26 \\sim C33 \\sim C34 \\sim C63 \\sim C42 \\sim C41 \\sim C65 \\sim
C64: within 6.2A with sigma of 0.01 and sigma for terminal atoms of 0.02
3. Rigid body (RIGU) restrains
 C62, C65
 with sigma for 1-2 distances of 0.004 and sigma for 1-3 distances of 0.004
4.a Secondary CH2 refined with riding coordinates:
 C23(H23a,H23b), C31(H31a,H31b), C30(H30a,H30b), C24(H24a,H24b), C29(H29a,
 H29b), C25(H25a,H25b), C27(H27a,H27b), C26(H26a,H26b)
4.b Aromatic/amide H refined with riding coordinates:
 C8(H8), C9(H9), C13(H13), C10(H10), C54(H54), C3(H3), C44(H44), C4(H4),
 C46(H46), C20(H20), C2(H2), C18(H18), C21(H21), C14(H14), C51(H51), C19(H19),
 C15(H15), C49(H49), C50(H50), C55(H55), C43(H43), C37(H37), C61(H61)
4.c Idealised Me refined as rotating group:
 C58(H58a,H58b,H58c), C59(H59a,H59b,H59c), C60(H60a,H60b,H60c), C32(H32a,H32b,
 H32c), C40(H40a,H40b,H40c), C33(H33a,H33b,H33c), C34(H34a,H34b,H34c), C63(H63a,
 H63b,H63c), C42(H42a,H42b,H42c), C41(H41a,H41b,H41c), C65(H65a,H65b,H65c),
 C64(H64a,H64b,H64c)
;
_olex2_submission_special_instructions 'No special instructions were received'
_oxdiff_exptl_absorpt_empirical_details
;
Empirical correction (ABSPACK) includes:
- Absorption correction using spherical harmonics
- Frame scaling
;
_oxdiff_exptl_absorpt_empirical_full_max 1.626
_oxdiff_exptl_absorpt_empirical_full_min 0.589

loop_
_space_group_symop_operation_xyz
'x, y, z'
'-x+1/2, y+1/2, -z+1/2'
'-x, -y, -z'
'x-1/2, -y-1/2, z-1/2'

loop_
_atom_site_label
_atom_site_type_symbol
_atom_site_fract_x
_atom_site_fract_y
_atom_site_fract_z
_atom_site_U_iso_or_equiv
_atom_site_adp_type
_atom_site_occupancy
_atom_site_site_symmetry_order
_atom_site_calc_flag
_atom_site_refinement_flags_posn
_atom_site_refinement_flags_adp
_atom_site_disorder_assembly
_atom_site_disorder_group
Pt1 Pt 0.89549(2) 0.49644(2) 0.38868(2) 0.00972(4) Uani 1 1 d . . . .
N1 N 0.90925(8) 0.53497(13) 0.47703(8) 0.0113(3) Uani 1 1 d . . . .
N2 N 0.91937(8) 0.37029(11) 0.43965(8) 0.0121(3) Uani 1 1 d . . . .
O5 O 0.84453(8) 0.23104(11) 0.15211(7) 0.0189(3) Uani 1 1 d . . . .
O1 O 0.85234(8) 0.81268(10) 0.25714(7) 0.0210(4) Uani 1 1 d . . . .
N3 N 0.88780(9) 0.47234(13) 0.29540(8) 0.0112(3) Uani 1 1 d . . . .
N4 N 0.94320(9) 0.45580(12) 0.28346(8) 0.0135(3) Uani 1 1 d . . . .
O4 O 0.79406(8) 0.32332(11) 0.02822(8) 0.0224(4) Uani 1 1 d . . . .
O2 O 0.84024(8) 0.67580(11) 0.11720(8) 0.0235(4) Uani 1 1 d . . . .
O3 O 0.81217(11) 0.51596(12) 0.04254(9) 0.0252(4) Uani 1 1 d . . . .
N5 N 0.92904(9) 0.45380(12) 0.21980(8) 0.0134(3) Uani 1 1 d . . . .
N6 N 0.74696(10) 0.48884(11) 0.27955(10) 0.0132(4) Uani 1 1 d . . . .
C7 C 0.90348(10) 0.62386(14) 0.48795(10) 0.0134(4) Uani 1 1 d . U . .
C11 C 0.92776(10) 0.47482(16) 0.52590(10) 0.0125(4) Uani 1 1 d . U . .
C5 C 0.88158(10) 0.62566(14) 0.37223(10) 0.0133(4) Uani 1 1 d . U . .
C12 C 0.93480(10) 0.38306(14) 0.50411(10) 0.0136(4) Uani 1 1 d . U . .
F2 F 0.58404(11) 0.37143(14) -0.08369(10) 0.0698(7) Uani 1 1 d . . . .
C8 C 0.91399(10) 0.65408(15) 0.55037(10) 0.0158(4) Uani 1 1 d . U . .
H8 H 0.9085 0.7156 0.5587 0.019 Uiso 1 1 calc R . . .
C47 C 0.83871(11) 0.48129(15) 0.23940(11) 0.0129(4) Uani 1 1 d . U . .
C9 C 0.93255(11) 0.59298(15) 0.60016(10) 0.0164(4) Uani 1 1 d . U . .
H9 H 0.9401 0.6129 0.6430 0.020 Uiso 1 1 calc R . . .
C13 C 0.95661(11) 0.31399(15) 0.54762(11) 0.0171(4) Uani 1 1 d . U . .
H13 H 0.9666 0.3248 0.5923 0.020 Uiso 1 1 calc R . . .
C10 C 0.94029(13) 0.50349(13) 0.58836(13) 0.0167(5) Uani 1 1 d . U . .
H10 H 0.9541 0.4622 0.6228 0.020 Uiso 1 1 calc R . . .
C6 C 0.88754(10) 0.67693(14) 0.42861(10) 0.0142(4) Uani 1 1 d . U . .
C48 C 0.77128(13) 0.50402(12) 0.23101(12) 0.0138(4) Uani 1 1 d . U . .
C54 C 0.70038(11) 0.47353(16) 0.38495(11) 0.0150(4) Uani 1 1 d . U . .
H54 H 0.7456 0.4779 0.3918 0.018 Uiso 1 1 calc R . . .
C3 C 0.86955(11) 0.67175(14) 0.31486(10) 0.0148(4) Uani 1 1 d . U . .
H3 H 0.8646 0.6394 0.2763 0.018 Uiso 1 1 calc R . . .
C44 C 1.03754(12) 0.47870(17) 0.21444(11) 0.0184(4) Uani 1 1 d . U . .
H44 H 1.0448 0.5191 0.2494 0.022 Uiso 1 1 calc R . . .
C4 C 0.88396(11) 0.76961(15) 0.42648(11) 0.0169(4) Uani 1 1 d . U . .
H4 H 0.8891 0.8027 0.4648 0.020 Uiso 1 1 calc R . . .
C46 C 0.86594(11) 0.46897(16) 0.19024(11) 0.0156(4) Uani 1 1 d . U . .
H46 H 0.8447 0.4708 0.1454 0.019 Uiso 1 1 calc R . . .
C57 C 0.72563(11) 0.42915(16) 0.50133(11) 0.0181(4) Uani 1 1 d . U . .
C16 C 0.92600(10) 0.28690(14) 0.41824(10) 0.0145(4) Uani 1 1 d . U . .
C20 C 0.92441(11) 0.22426(14) 0.25140(11) 0.0172(4) Uani 1 1 d . U . .
H20 H 0.9533 0.2028 0.2297 0.021 Uiso 1 1 calc R . . .
C45 C 0.97872(11) 0.43655(15) 0.19043(10) 0.0154(4) Uani 1 1 d . U . .
C2 C 0.87290(11) 0.81404(15) 0.36873(11) 0.0182(4) Uani 1 1 d . U . .
H2 H 0.8709 0.8776 0.3672 0.022 Uiso 1 1 calc R . . .
C52 C 0.68389(13) 0.50760(12) 0.26931(12) 0.0135(4) Uani 1 1 d . U . .
C18 C 0.94579(11) 0.23694(14) 0.31661(11) 0.0162(4) Uani 1 1 d . U . .
H18 H 0.9890 0.2222 0.3401 0.019 Uiso 1 1 calc R . . .
C21 C 0.81770(11) 0.27235(14) 0.24891(10) 0.0161(4) Uani 1 1 d . U . .
H21 H 0.7735 0.2815 0.2263 0.019 Uiso 1 1 calc R . . .
C17 C 0.90417(11) 0.27142(14) 0.34845(10) 0.0152(4) Uani 1 1 d . U . .
C14 C 0.96374(11) 0.22889(15) 0.52523(11) 0.0199(4) Uani 1 1 d . U . .
H14 H 0.9783 0.1805 0.5542 0.024 Uiso 1 1 calc R . . .
C51 C 0.64430(11) 0.53981(14) 0.21150(10) 0.0155(4) Uani 1 1 d . U . .
H51 H 0.5999 0.5510 0.2057 0.019 Uiso 1 1 calc R . . .
C19 C 0.84044(11) 0.28819(15) 0.31430(11) 0.0160(4) Uani 1 1 d . U . .
H19 H 0.8119 0.3109 0.3360 0.019 Uiso 1 1 calc R . . .
C1 C 0.86468(11) 0.76460(14) 0.31292(11) 0.0166(4) Uani 1 1 d . U . .
C53 C 0.65781(12) 0.48955(14) 0.32428(12) 0.0144(4) Uani 1 1 d . U . .
C15 C 0.94912(11) 0.21602(15) 0.45991(11) 0.0190(4) Uani 1 1 d . U . .
H15 H 0.9549 0.1587 0.4435 0.023 Uiso 1 1 calc R . . .
C22 C 0.86011(11) 0.24295(14) 0.21683(10) 0.0156(4) Uani 1 1 d . U . .
C58 C 0.76456(14) 0.51326(17) 0.52816(13) 0.0226(5) Uani 1 1 d . U . .
H58A H 0.7814 0.5396 0.4954 0.034 Uiso 1 1 calc GR . . .
H58B H 0.8006 0.4973 0.5658 0.034 Uiso 1 1 calc GR . . .
H58C H 0.7367 0.5568 0.5405 0.034 Uiso 1 1 calc GR . . .
C56 C 0.67687(11) 0.45105(15) 0.43584(10) 0.0168(4) Uani 1 1 d . U . .
C36 C 1.08595(11) 0.46112(17) 0.18670(11) 0.0205(4) Uani 1 1 d . U . .
C23 C 0.77788(11) 0.23688(16) 0.11598(11) 0.0205(4) Uani 1 1 d . U . .
H23A H 0.7585 0.2917 0.1279 0.025 Uiso 1 1 calc R . . .
H23B H 0.7541 0.1843 0.1247 0.025 Uiso 1 1 calc R . . .
C49 C 0.73546(11) 0.53824(15) 0.17179(10) 0.0161(4) Uani 1 1 d . U . .
H49 H 0.7549 0.5493 0.1390 0.019 Uiso 1 1 calc R . . .
C59 C 0.77152(12) 0.35553(17) 0.49282(12) 0.0252(5) Uani 1 1 d . U . .
H59A H 0.7951 0.3767 0.4639 0.038 Uiso 1 1 calc GR . . .
H59B H 0.7466 0.3020 0.4746 0.038 Uiso 1 1 calc GR . . .
H59C H 0.8022 0.3407 0.5345 0.038 Uiso 1 1 calc GR . . .
C50 C 0.67090(11) 0.55552(14) 0.16217(10) 0.0170(4) Uani 1 1 d . U . .
H50 H 0.6448 0.5780 0.1221 0.020 Uiso 1 1 calc R . . .
C31 C 0.82488(11) 0.76585(15) 0.19827(11) 0.0182(4) Uani 1 1 d . U . .
H31A H 0.7958 0.8068 0.1671 0.022 Uiso 1 1 calc R . . .
H31B H 0.7986 0.7153 0.2059 0.022 Uiso 1 1 calc R . . .
C55 C 0.59149(13) 0.48563(15) 0.31486(13) 0.0182(5) Uani 1 1 d . U . .
H55 H 0.5626 0.4964 0.2733 0.022 Uiso 1 1 calc R . . .
C30 C 0.87528(12) 0.72996(16) 0.16976(11) 0.0206(4) Uani 1 1 d . U . .
H30A H 0.8975 0.7796 0.1549 0.025 Uiso 1 1 calc R . . .
H30B H 0.9078 0.6938 0.2016 0.025 Uiso 1 1 calc R . . .
C66 C 0.56702(11) 0.46642(17) 0.36486(11) 0.0196(4) Uani 1 1 d . U . .
C43 C 0.96467(11) 0.37884(15) 0.13875(10) 0.0179(4) Uani 1 1 d . U . .
H43 H 0.9235 0.3510 0.1237 0.022 Uiso 1 1 calc R . . .
F4 F 0.52637(12) 0.4628(2) -0.15960(12) 0.0810(8) Uani 1 1 d . . . .
C24 C 0.77403(12) 0.23965(16) 0.04655(11) 0.0211(5) Uani 1 1 d . U . .
H24A H 0.8015 0.1916 0.0377 0.025 Uiso 1 1 calc R . . .
H24B H 0.7290 0.2278 0.0203 0.025 Uiso 1 1 calc R . . .
C37 C 1.07134(12) 0.40419(18) 0.13398(11) 0.0243(5) Uani 1 1 d . U . .
H37 H 1.1037 0.3934 0.1139 0.029 Uiso 1 1 calc R . . .
C61 C 0.61081(11) 0.44868(16) 0.42523(11) 0.0199(4) Uani 1 1 d . U . .
H61 H 0.5947 0.4346 0.4599 0.024 Uiso 1 1 calc R . . .
C60 C 0.69283(12) 0.39639(19) 0.54963(11) 0.0277(5) Uani 1 1 d . U . .
H60A H 0.7256 0.3831 0.5904 0.042 Uiso 1 1 calc GR . . .
H60B H 0.6681 0.3420 0.5333 0.042 Uiso 1 1 calc GR . . .
H60C H 0.6637 0.4430 0.5563 0.042 Uiso 1 1 calc GR . . .
C38 C 1.01200(11) 0.36213(16) 0.10903(11) 0.0207(4) Uani 1 1 d . U . .
C29 C 0.87863(13) 0.64376(17) 0.08030(11) 0.0261(5) Uani 1 1 d . U . .
H29A H 0.9119 0.6024 0.1062 0.031 Uiso 1 1 calc R . . .
H29B H 0.9007 0.6944 0.0665 0.031 Uiso 1 1 calc R . . .
C32 C 1.17517(16) 0.50575(17) 0.28515(16) 0.0307(7) Uani 1 1 d . U . .
H32A H 1.1439 0.5363 0.3021 0.046 Uiso 1 1 calc GR . . .
H32B H 1.2170 0.5360 0.3005 0.046 Uiso 1 1 calc GR . . .
H32C H 1.1797 0.4434 0.2998 0.046 Uiso 1 1 calc GR . . .
C40 C 1.05813(12) 0.24475(17) 0.05272(13) 0.0264(5) Uani 1 1 d . U . .
H40A H 1.0937 0.2839 0.0510 0.040 Uiso 1 1 calc GR . . .
H40B H 1.0477 0.2036 0.0161 0.040 Uiso 1 1 calc GR . . .
H40C H 1.0709 0.2102 0.0927 0.040 Uiso 1 1 calc GR . . .
C39 C 0.99889(12) 0.30164(17) 0.05020(11) 0.0244(5) Uani 1 1 d . U . .
C35 C 1.15158(14) 0.50816(17) 0.21201(15) 0.0262(6) Uani 1 1 d . U . .
C62 C 0.49406(12) 0.45919(19) 0.35240(13) 0.0264(5) Uani 1 1 d . U . .
C25 C 0.74376(12) 0.38818(17) 0.01226(12) 0.0259(5) Uani 1 1 d . U . .
H25A H 0.7297 0.4014 0.0503 0.031 Uiso 1 1 calc R . . .
H25B H 0.7063 0.3645 -0.0219 0.031 Uiso 1 1 calc R . . .
C27 C 0.83627(14) 0.59551(18) 0.02265(12) 0.0304(5) Uani 1 1 d . U . .
H27A H 0.7999 0.6346 -0.0004 0.036 Uiso 1 1 calc R . . .
H27B H 0.8614 0.5805 -0.0069 0.036 Uiso 1 1 calc R . . .
C26 C 0.76754(14) 0.4712(2) -0.01015(13) 0.0296(5) Uani 1 1 d . U . .
H26A H 0.7890 0.4562 -0.0428 0.035 Uiso 1 1 calc R . . .
H26B H 0.7307 0.5113 -0.0302 0.035 Uiso 1 1 calc R . . .
F3 F 0.63184(18) 0.4713(3) -0.13305(18) 0.1102(12) Uani 1 1 d . . . .
C33 C 1.20354(14) 0.4638(3) 0.18809(15) 0.0431(7) Uani 1 1 d . U . .
H33A H 1.2073 0.4004 0.2003 0.065 Uiso 1 1 calc GR . . .
H33B H 1.2450 0.4937 0.2074 0.065 Uiso 1 1 calc GR . . .
H33C H 1.1916 0.4689 0.1413 0.065 Uiso 1 1 calc GR . . .
C34 C 1.14312(15) 0.6061(2) 0.18916(13) 0.0396(7) Uani 1 1 d . U . .
H34A H 1.1316 0.6079 0.1423 0.059 Uiso 1 1 calc GR . . .
H34B H 1.1836 0.6388 0.2077 0.059 Uiso 1 1 calc GR . . .
H34C H 1.1087 0.6342 0.2029 0.059 Uiso 1 1 calc GR . . .
C63 C 0.47532(16) 0.4638(3) 0.41465(16) 0.0467(8) Uani 1 1 d . U A 1
H63A H 0.4939 0.4125 0.4419 0.070 Uiso 1 1 calc GR . A 1
H63B H 0.4282 0.4623 0.4044 0.070 Uiso 1 1 calc GR . A 1
H63C H 0.4919 0.5195 0.4374 0.070 Uiso 1 1 calc GR . A 1
C42 C 0.98284(18) 0.3623(3) -0.00927(13) 0.0453(8) Uani 1 1 d . U . .
H42A H 0.9431 0.3957 -0.0126 0.068 Uiso 1 1 calc GR . . .
H42B H 0.9768 0.3254 -0.0477 0.068 Uiso 1 1 calc GR . . .
H42C H 1.0184 0.4044 -0.0054 0.068 Uiso 1 1 calc GR . . .
F1 F 0.5913(2) 0.5161(2) -0.0634(2) 0.1256(16) Uani 1 1 d . . . .
C41 C 0.94259(14) 0.2377(2) 0.04500(16) 0.0436(8) Uani 1 1 d . U . .
H41A H 0.9491 0.2069 0.0860 0.065 Uiso 1 1 calc GR . . .
H41B H 0.9404 0.1935 0.0113 0.065 Uiso 1 1 calc GR . . .
H41C H 0.9022 0.2718 0.0344 0.065 Uiso 1 1 calc GR . . .
C65 C 0.45984(16) 0.5404(3) 0.31280(17) 0.0512(9) Uani 1 1 d . U B 1
H65A H 0.4787 0.5959 0.3343 0.077 Uiso 1 1 calc GR . B 1
H65B H 0.4138 0.5386 0.3089 0.077 Uiso 1 1 calc GR . B 1
H65C H 0.4654 0.5383 0.2700 0.077 Uiso 1 1 calc GR . B 1
C64 C 0.46936(17) 0.3755(3) 0.3159(2) 0.0678(11) Uani 1 1 d . U C 1
H64A H 0.4851 0.3719 0.2785 0.102 Uiso 1 1 calc GR . C 1
H64B H 0.4221 0.3763 0.3018 0.102 Uiso 1 1 calc GR . C 1
H64C H 0.4846 0.3235 0.3436 0.102 Uiso 1 1 calc GR . C 1
B1 B 0.5780(3) 0.4535(3) -0.1083(3) 0.0720(16) Uani 1 1 d . . . .

loop_
_atom_site_aniso_label
_atom_site_aniso_U_11
_atom_site_aniso_U_22
_atom_site_aniso_U_33
_atom_site_aniso_U_23
_atom_site_aniso_U_13
_atom_site_aniso_U_12
Pt1 0.01045(6) 0.00903(6) 0.00997(6) -0.00001(2) 0.00351(4) 0.00044(2)
N1 0.0101(8) 0.0130(9) 0.0104(9) -0.0004(7) 0.0027(7) -0.0003(7)
N2 0.0110(9) 0.0131(9) 0.0116(8) -0.0002(6) 0.0028(7) -0.0015(6)
O5 0.0147(8) 0.0240(9) 0.0169(8) -0.0028(6) 0.0030(6) 0.0006(6)
O1 0.0342(10) 0.0099(7) 0.0181(8) 0.0033(6) 0.0067(7) 0.0016(6)
N3 0.0126(9) 0.0098(8) 0.0115(9) -0.0007(7) 0.0041(7) -0.0004(7)
N4 0.0132(9) 0.0159(9) 0.0119(9) -0.0007(6) 0.0044(7) 0.0004(7)
O4 0.0194(9) 0.0264(9) 0.0215(9) 0.0009(6) 0.0061(7) -0.0033(7)
O2 0.0259(9) 0.0271(9) 0.0196(8) -0.0028(7) 0.0100(7) -0.0075(7)
O3 0.0334(11) 0.0260(9) 0.0160(9) -0.0002(7) 0.0073(8) -0.0094(8)
N5 0.0137(9) 0.0165(9) 0.0107(8) 0.0006(6) 0.0047(7) 0.0000(6)
N6 0.0128(9) 0.0112(9) 0.0169(10) -0.0007(6) 0.0063(8) 0.0012(6)
C7 0.0108(9) 0.0150(9) 0.0154(9) 0.0001(7) 0.0052(7) -0.0009(7)
C11 0.0110(9) 0.0159(9) 0.0100(9) 0.0012(7) 0.0022(7) -0.0027(7)
C5 0.0107(8) 0.0126(9) 0.0163(9) -0.0014(7) 0.0036(7) -0.0014(7)
C12 0.0118(9) 0.0153(9) 0.0141(9) 0.0002(7) 0.0044(7) -0.0013(7)
F2 0.0609(15) 0.0487(13) 0.0736(14) 0.0275(10) -0.0193(11) -0.0189(10)
C8 0.0127(9) 0.0175(10) 0.0161(10) -0.0052(7) 0.0029(8) 0.0000(7)
C47 0.0129(8) 0.0115(8) 0.0141(9) 0.0004(7) 0.0036(7) -0.0008(7)
C9 0.0144(9) 0.0209(10) 0.0131(9) -0.0030(7) 0.0032(8) -0.0013(8)
C13 0.0145(10) 0.0195(10) 0.0154(10) 0.0031(8) 0.0020(8) -0.0005(8)
C10 0.0138(10) 0.0212(12) 0.0144(11) 0.0027(7) 0.0033(9) 0.0003(7)
C6 0.0112(9) 0.0147(9) 0.0169(9) -0.0008(7) 0.0046(7) -0.0004(7)
C48 0.0149(9) 0.0116(9) 0.0144(9) -0.0018(6) 0.0037(8) -0.0001(6)
C54 0.0126(9) 0.0147(9) 0.0179(9) -0.0028(8) 0.0050(7) -0.0017(7)
C3 0.0176(9) 0.0124(9) 0.0150(9) -0.0002(7) 0.0057(8) 0.0020(7)
C44 0.0168(10) 0.0254(10) 0.0132(10) -0.0024(8) 0.0048(8) -0.0031(9)
C4 0.0143(10) 0.0178(10) 0.0177(10) -0.0022(8) 0.0035(8) 0.0031(8)
C46 0.0155(9) 0.0160(9) 0.0154(9) -0.0002(7) 0.0047(7) -0.0008(7)
C57 0.0142(9) 0.0243(10) 0.0161(10) 0.0023(8) 0.0053(8) -0.0038(8)
C16 0.0131(9) 0.0136(9) 0.0168(9) -0.0014(7) 0.0044(7) -0.0021(7)
C20 0.0151(9) 0.0151(9) 0.0216(10) -0.0022(7) 0.0060(8) 0.0001(7)
C45 0.0144(9) 0.0198(9) 0.0135(9) 0.0002(7) 0.0066(7) 0.0003(7)
C2 0.0201(10) 0.0123(10) 0.0208(10) -0.0003(8) 0.0042(9) 0.0025(8)
C52 0.0150(10) 0.0118(9) 0.0137(10) -0.0029(6) 0.0042(8) 0.0002(6)
C18 0.0127(9) 0.0121(9) 0.0220(10) -0.0013(7) 0.0026(8) -0.0005(7)
C21 0.0125(9) 0.0137(9) 0.0206(10) 0.0004(7) 0.0028(8) -0.0006(7)
C17 0.0166(9) 0.0104(9) 0.0170(9) 0.0007(7) 0.0025(8) -0.0015(7)
C14 0.0176(10) 0.0183(10) 0.0213(11) 0.0061(8) 0.0024(9) -0.0016(8)
C51 0.0129(9) 0.0150(10) 0.0175(9) -0.0001(7) 0.0031(8) 0.0043(7)
C19 0.0131(9) 0.0139(9) 0.0214(10) -0.0002(7) 0.0057(8) 0.0001(7)
C1 0.0184(10) 0.0127(9) 0.0188(10) 0.0043(7) 0.0057(8) 0.0014(8)
C53 0.0137(9) 0.0143(9) 0.0160(10) -0.0014(7) 0.0059(8) 0.0010(7)
C15 0.0168(10) 0.0127(10) 0.0244(11) 0.0009(8) 0.0016(8) 0.0004(8)
C22 0.0164(9) 0.0129(9) 0.0158(9) 0.0007(7) 0.0024(8) -0.0016(7)
C58 0.0213(12) 0.0272(12) 0.0175(12) -0.0014(9) 0.0031(10) -0.0047(9)
C56 0.0161(9) 0.0177(10) 0.0164(9) -0.0034(7) 0.0047(8) -0.0013(7)
C36 0.0153(10) 0.0297(12) 0.0173(10) -0.0023(8) 0.0061(8) -0.0055(8)
C23 0.0154(10) 0.0245(11) 0.0196(10) -0.0006(8) 0.0021(8) -0.0038(8)
C49 0.0173(9) 0.0153(9) 0.0148(9) 0.0003(7) 0.0038(8) 0.0007(7)
C59 0.0210(12) 0.0296(13) 0.0232(12) 0.0060(9) 0.0038(10) 0.0030(9)
C50 0.0189(10) 0.0124(9) 0.0175(9) 0.0008(7) 0.0022(8) 0.0018(7)
C31 0.0212(10) 0.0169(10) 0.0156(10) 0.0043(8) 0.0041(8) -0.0007(8)
C55 0.0141(10) 0.0194(10) 0.0199(11) -0.0008(8) 0.0033(9) 0.0013(8)
C30 0.0220(11) 0.0207(10) 0.0183(10) -0.0001(8) 0.0049(9) -0.0056(8)
C66 0.0143(10) 0.0233(11) 0.0225(11) -0.0014(9) 0.0075(9) 0.0027(8)
C43 0.0126(9) 0.0241(10) 0.0174(10) -0.0024(8) 0.0051(8) -0.0010(8)
F4 0.0559(16) 0.0912(19) 0.0764(18) 0.0335(16) -0.0098(13) 0.0037(15)
C24 0.0196(10) 0.0236(11) 0.0186(10) -0.0041(8) 0.0035(8) -0.0029(8)
C37 0.0165(11) 0.0389(13) 0.0199(11) -0.0057(9) 0.0090(9) -0.0024(9)
C61 0.0149(10) 0.0255(12) 0.0209(11) -0.0002(8) 0.0078(9) -0.0008(8)
C60 0.0203(12) 0.0423(15) 0.0198(12) 0.0048(10) 0.0051(10) -0.0072(10)
C38 0.0150(10) 0.0290(11) 0.0173(10) -0.0072(8) 0.0036(8) -0.0013(8)
C29 0.0319(12) 0.0288(11) 0.0204(11) -0.0013(9) 0.0122(9) -0.0100(9)
C32 0.0209(14) 0.0467(19) 0.0227(15) -0.0061(10) 0.0035(12) -0.0082(10)
C40 0.0195(12) 0.0297(13) 0.0330(14) -0.0067(10) 0.0126(10) 0.0008(9)
C39 0.0168(10) 0.0356(12) 0.0213(11) -0.0126(9) 0.0063(9) 0.0033(9)
C35 0.0166(12) 0.0421(15) 0.0203(13) -0.0062(9) 0.0063(10) -0.0107(9)
C62 0.0144(11) 0.0394(14) 0.0265(12) 0.0015(10) 0.0078(9) 0.0006(10)
C25 0.0240(11) 0.0260(11) 0.0238(11) 0.0019(9) 0.0015(9) -0.0040(9)
C27 0.0430(13) 0.0279(12) 0.0210(11) -0.0011(9) 0.0106(10) -0.0103(10)
C26 0.0329(13) 0.0310(12) 0.0188(11) 0.0004(10) -0.0013(10) -0.0065(11)
F3 0.084(2) 0.118(2) 0.115(3) 0.038(2) 0.010(2) -0.036(2)
C33 0.0211(14) 0.072(2) 0.0364(16) -0.0205(16) 0.0091(12) -0.0088(14)
C34 0.0374(16) 0.0466(17) 0.0308(15) 0.0022(12) 0.0041(12) -0.0191(13)
C63 0.0259(15) 0.077(2) 0.0416(18) 0.0140(17) 0.0161(14) 0.0058(16)
C42 0.0524(18) 0.057(2) 0.0210(14) -0.0124(12) 0.0019(13) 0.0212(16)
F1 0.125(4) 0.084(2) 0.148(4) -0.064(2) 0.012(3) -0.018(2)
C41 0.0253(14) 0.0567(18) 0.0520(17) -0.0382(14) 0.0163(13) -0.0113(12)
C65 0.0262(16) 0.082(2) 0.0440(19) 0.0178(18) 0.0089(14) 0.0146(16)
C64 0.0249(17) 0.078(3) 0.103(3) -0.045(2) 0.0223(18) -0.0174(16)
B1 0.086(4) 0.049(3) 0.060(3) 0.011(2) -0.009(3) -0.029(3)

loop_
_atom_type_symbol
_atom_type_description
_atom_type_scat_dispersion_real
_atom_type_scat_dispersion_imag
_atom_type_scat_source
C C 0.0033 0.0016 'International Tables Vol C Tables 4.2.6.8 and 6.1.1.4'
H H 0.0000 0.0000 'International Tables Vol C Tables 4.2.6.8 and 6.1.1.4'
B B 0.0013 0.0007 'International Tables Vol C Tables 4.2.6.8 and 6.1.1.4'
F F 0.0171 0.0103 'International Tables Vol C Tables 4.2.6.8 and 6.1.1.4'
N N 0.0061 0.0033 'International Tables Vol C Tables 4.2.6.8 and 6.1.1.4'
O O 0.0106 0.0060 'International Tables Vol C Tables 4.2.6.8 and 6.1.1.4'
Pt Pt -1.7033 8.3905 'International Tables Vol C Tables 4.2.6.8 and 6.1.1.4'

loop_
_geom_angle_atom_site_label_1
_geom_angle_atom_site_label_2
_geom_angle_atom_site_label_3
_geom_angle
N1 Pt1 N2 78.75(7)
N1 Pt1 N3 171.96(7)
N1 Pt1 C5 82.05(8)
N3 Pt1 N2 107.32(7)
C5 Pt1 N2 160.69(8)
C5 Pt1 N3 91.62(8)
C7 N1 Pt1 117.80(14)
C7 N1 C11 121.76(19)
C11 N1 Pt1 120.32(15)
C12 N2 Pt1 110.94(13)
C16 N2 Pt1 130.84(14)
C16 N2 C12 117.97(18)
C22 O5 C23 117.37(18)
C1 O1 C31 117.60(17)
N4 N3 Pt1 115.19(13)
N4 N3 C47 110.49(17)
C47 N3 Pt1 133.60(15)
N3 N4 N5 105.78(16)
C24 O4 C25 112.93(18)
C29 O2 C30 113.00(19)
C27 O3 C26 111.5(2)
N4 N5 C46 112.27(17)
N4 N5 C45 120.23(17)
C46 N5 C45 127.50(18)
C48 N6 C52 117.2(2)
N1 C7 C8 119.5(2)
N1 C7 C6 112.33(18)
C8 C7 C6 128.2(2)
N1 C11 C12 113.20(19)
N1 C11 C10 119.8(2)
C10 C11 C12 126.9(2)
C6 C5 Pt1 113.53(15)
C3 C5 Pt1 128.96(16)
C3 C5 C6 117.47(19)
N2 C12 C11 116.63(18)
N2 C12 C13 122.28(19)
C13 C12 C11 121.09(19)
C7 C8 H8 120.6
C9 C8 C7 118.8(2)
C9 C8 H8 120.6
N3 C47 C48 128.1(2)
N3 C47 C46 106.39(19)
C46 C47 C48 125.4(2)
C8 C9 H9 119.6
C10 C9 C8 120.9(2)
C10 C9 H9 119.6
C12 C13 H13 120.3
C12 C13 C14 119.3(2)
C14 C13 H13 120.3
C11 C10 C9 119.1(2)
C11 C10 H10 120.4
C9 C10 H10 120.4
C5 C6 C7 114.29(19)
C4 C6 C7 124.3(2)
C4 C6 C5 121.2(2)
N6 C48 C47 118.8(2)
N6 C48 C49 123.8(2)
C49 C48 C47 117.4(2)
C53 C54 H54 119.9
C53 C54 C56 120.2(2)
C56 C54 H54 119.9
C5 C3 H3 119.5
C5 C3 C1 121.0(2)
C1 C3 H3 119.5
C45 C44 H44 120.5
C45 C44 C36 119.0(2)
C36 C44 H44 120.5
C6 C4 H4 119.9
C2 C4 C6 120.1(2)
C2 C4 H4 119.9
N5 C46 C47 105.08(19)
N5 C46 H46 127.5
C47 C46 H46 127.5
C58 C57 C56 109.23(19)
C58 C57 C59 109.3(2)
C59 C57 C56 109.26(18)
C60 C57 C58 108.5(2)
C60 C57 C56 112.31(19)
C60 C57 C59 108.2(2)
N2 C16 C17 117.92(19)
N2 C16 C15 121.9(2)
C15 C16 C17 120.06(19)
C18 C20 H20 119.9
C18 C20 C22 120.2(2)
C22 C20 H20 119.9
C44 C45 N5 118.91(19)
C44 C45 C43 123.2(2)
C43 C45 N5 117.9(2)
C4 C2 H2 120.4
C4 C2 C1 119.3(2)
C1 C2 H2 120.4
N6 C52 C51 123.0(2)
N6 C52 C53 116.1(2)
C51 C52 C53 120.9(2)
C20 C18 H18 119.9
C20 C18 C17 120.1(2)
C17 C18 H18 119.9
C19 C21 H21 120.3
C19 C21 C22 119.5(2)
C22 C21 H21 120.3
C18 C17 C16 121.3(2)
C19 C17 C16 119.2(2)
C19 C17 C18 119.4(2)
C13 C14 H14 120.7
C15 C14 C13 118.5(2)
C15 C14 H14 120.7
C52 C51 H51 120.7
C52 C51 C50 118.6(2)
C50 C51 H51 120.7
C21 C19 H19 119.5
C17 C19 C21 120.9(2)
C17 C19 H19 119.5
O1 C1 C3 122.8(2)
O1 C1 C2 116.29(19)
C3 C1 C2 120.9(2)
C54 C53 C52 119.5(2)
C54 C53 C55 119.6(2)
C55 C53 C52 120.8(2)
C16 C15 H15 120.0
C14 C15 C16 119.9(2)
C14 C15 H15 120.0
O5 C22 C20 115.4(2)
O5 C22 C21 124.8(2)
C21 C22 C20 119.7(2)
C57 C58 H58A 109.5
C57 C58 H58B 109.5
C57 C58 H58C 109.5
H58A C58 H58B 109.5
H58A C58 H58C 109.5
H58B C58 H58C 109.5
C54 C56 C57 118.6(2)
C61 C56 C54 118.8(2)
C61 C56 C57 122.6(2)
C44 C36 C37 117.7(2)
C44 C36 C35 120.0(2)
C37 C36 C35 122.3(2)
O5 C23 H23A 110.2
O5 C23 H23B 110.2
O5 C23 C24 107.51(19)
H23A C23 H23B 108.5
C24 C23 H23A 110.2
C24 C23 H23B 110.2
C48 C49 H49 121.0
C50 C49 C48 118.0(2)
C50 C49 H49 121.0
C57 C59 H59A 109.5
C57 C59 H59B 109.5
C57 C59 H59C 109.5
H59A C59 H59B 109.5
H59A C59 H59C 109.5
H59B C59 H59C 109.5
C51 C50 H50 120.3
C49 C50 C51 119.5(2)
C49 C50 H50 120.3
O1 C31 H31A 109.0
O1 C31 H31B 109.0
O1 C31 C30 112.81(19)
H31A C31 H31B 107.8
C30 C31 H31A 109.0
C30 C31 H31B 109.0
C53 C55 H55 119.4
C66 C55 C53 121.2(2)
C66 C55 H55 119.4
O2 C30 C31 104.87(19)
O2 C30 H30A 110.8
O2 C30 H30B 110.8
C31 C30 H30A 110.8
C31 C30 H30B 110.8
H30A C30 H30B 108.8
C55 C66 C61 118.1(2)
C55 C66 C62 119.9(2)
C61 C66 C62 121.8(2)
C45 C43 H43 120.6
C45 C43 C38 118.8(2)
C38 C43 H43 120.6
O4 C24 C23 112.52(19)
O4 C24 H24A 109.1
O4 C24 H24B 109.1
C23 C24 H24A 109.1
C23 C24 H24B 109.1
H24A C24 H24B 107.8
C36 C37 H37 118.1
C38 C37 C36 123.7(2)
C38 C37 H37 118.1
C56 C61 C66 121.9(2)
C56 C61 H61 119.0
C66 C61 H61 119.0
C57 C60 H60A 109.5
C57 C60 H60B 109.5
C57 C60 H60C 109.5
H60A C60 H60B 109.5
H60A C60 H60C 109.5
H60B C60 H60C 109.5
C43 C38 C39 121.5(2)
C37 C38 C43 117.6(2)
C37 C38 C39 120.9(2)
O2 C29 H29A 109.9
O2 C29 H29B 109.9
O2 C29 C27 109.0(2)
H29A C29 H29B 108.3
C27 C29 H29A 109.9
C27 C29 H29B 109.9
H32A C32 H32B 109.5
H32A C32 H32C 109.5
H32B C32 H32C 109.5
C35 C32 H32A 109.5
C35 C32 H32B 109.5
C35 C32 H32C 109.5
H40A C40 H40B 109.5
H40A C40 H40C 109.5
H40B C40 H40C 109.5
C39 C40 H40A 109.5
C39 C40 H40B 109.5
C39 C40 H40C 109.5
C38 C39 C40 110.9(2)
C38 C39 C42 107.6(2)
C38 C39 C41 111.9(2)
C40 C39 C42 109.4(2)
C41 C39 C40 107.6(2)
C41 C39 C42 109.4(3)
C36 C35 C34 108.1(2)
C32 C35 C36 110.4(2)
C32 C35 C33 107.4(3)
C32 C35 C34 109.4(2)
C33 C35 C36 112.3(2)
C33 C35 C34 109.2(3)
C66 C62 C63 112.1(2)
C66 C62 C65 110.0(2)
C63 C62 C65 104.5(2)
C64 C62 C66 109.9(2)
C64 C62 C63 111.3(3)
C64 C62 C65 108.8(3)
O4 C25 H25A 109.8
O4 C25 H25B 109.8
O4 C25 C26 109.4(2)
H25A C25 H25B 108.2
C26 C25 H25A 109.8
C26 C25 H25B 109.8
O3 C27 C29 109.5(2)
O3 C27 H27A 109.8
O3 C27 H27B 109.8
C29 C27 H27A 109.8
C29 C27 H27B 109.8
H27A C27 H27B 108.2
O3 C26 C25 110.1(2)
O3 C26 H26A 109.6
O3 C26 H26B 109.6
C25 C26 H26A 109.6
C25 C26 H26B 109.6
H26A C26 H26B 108.2
C35 C33 H33A 109.5
C35 C33 H33B 109.5
C35 C33 H33C 109.5
H33A C33 H33B 109.5
H33A C33 H33C 109.5
H33B C33 H33C 109.5
C35 C34 H34A 109.5
C35 C34 H34B 109.5
C35 C34 H34C 109.5
H34A C34 H34B 109.5
H34A C34 H34C 109.5
H34B C34 H34C 109.5
C62 C63 H63A 109.5
C62 C63 H63B 109.5
C62 C63 H63C 109.5
H63A C63 H63B 109.5
H63A C63 H63C 109.5
H63B C63 H63C 109.5
C39 C42 H42A 109.5
C39 C42 H42B 109.5
C39 C42 H42C 109.5
H42A C42 H42B 109.5
H42A C42 H42C 109.5
H42B C42 H42C 109.5
C39 C41 H41A 109.5
C39 C41 H41B 109.5
C39 C41 H41C 109.5
H41A C41 H41B 109.5
H41A C41 H41C 109.5
H41B C41 H41C 109.5
C62 C65 H65A 109.5
C62 C65 H65B 109.5
C62 C65 H65C 109.5
H65A C65 H65B 109.5
H65A C65 H65C 109.5
H65B C65 H65C 109.5
C62 C64 H64A 109.5
C62 C64 H64B 109.5
C62 C64 H64C 109.5
H64A C64 H64B 109.5
H64A C64 H64C 109.5
H64B C64 H64C 109.5
F2 B1 F4 113.1(4)
F2 B1 F3 109.1(5)
F4 B1 F3 103.5(4)
F1 B1 F2 112.2(5)
F1 B1 F4 119.4(5)
F1 B1 F3 97.4(4)

loop_
_geom_bond_atom_site_label_1
_geom_bond_atom_site_label_2
_geom_bond_distance
Pt1 N1 1.9525(17)
Pt1 N2 2.1707(17)
Pt1 N3 2.0298(17)
Pt1 C5 1.969(2)
N1 C7 1.361(3)
N1 C11 1.361(3)
N2 C12 1.362(3)
N2 C16 1.353(3)
O5 C22 1.365(3)
O5 C23 1.429(3)
O1 C1 1.371(3)
O1 C31 1.429(3)
N3 N4 1.330(2)
N3 C47 1.368(3)
N4 N5 1.334(2)
O4 C24 1.420(3)
O4 C25 1.423(3)
O2 C30 1.425(3)
O2 C29 1.408(3)
O3 C27 1.418(3)
O3 C26 1.430(3)
N5 C46 1.348(3)
N5 C45 1.437(3)
N6 C48 1.341(3)
N6 C52 1.350(3)
C7 C8 1.391(3)
C7 C6 1.471(3)
C11 C12 1.474(3)
C11 C10 1.379(3)
C5 C6 1.424(3)
C5 C3 1.386(3)
C12 C13 1.387(3)
F2 B1 1.329(5)
C8 H8 0.9500
C8 C9 1.385(3)
C47 C48 1.461(3)
C47 C46 1.388(3)
C9 H9 0.9500
C9 C10 1.381(3)
C13 H13 0.9500
C13 C14 1.387(3)
C10 H10 0.9500
C6 C4 1.386(3)
C48 C49 1.393(3)
C54 H54 0.9500
C54 C53 1.392(3)
C54 C56 1.399(3)
C3 H3 0.9500
C3 C1 1.390(3)
C44 H44 0.9500
C44 C45 1.379(3)
C44 C36 1.389(3)
C4 H4 0.9500
C4 C2 1.383(3)
C46 H46 0.9500
C57 C58 1.529(3)
C57 C56 1.539(3)
C57 C59 1.533(3)
C57 C60 1.523(3)
C16 C17 1.475(3)
C16 C15 1.389(3)
C20 H20 0.9500
C20 C18 1.375(3)
C20 C22 1.402(3)
C45 C43 1.381(3)
C2 H2 0.9500
C2 C1 1.392(3)
C52 C51 1.385(3)
C52 C53 1.501(4)
C18 H18 0.9500
C18 C17 1.396(3)
C21 H21 0.9500
C21 C19 1.387(3)
C21 C22 1.388(3)
C17 C19 1.384(3)
C14 H14 0.9500
C14 C15 1.381(3)
C51 H51 0.9500
C51 C50 1.390(3)
C19 H19 0.9500
C53 C55 1.395(4)
C15 H15 0.9500
C58 H58A 0.9800
C58 H58B 0.9800
C58 H58C 0.9800
C56 C61 1.384(3)
C36 C37 1.391(3)
C36 C35 1.536(4)
C23 H23A 0.9900
C23 H23B 0.9900
C23 C24 1.497(3)
C49 H49 0.9500
C49 C50 1.379(3)
C59 H59A 0.9800
C59 H59B 0.9800
C59 H59C 0.9800
C50 H50 0.9500
C31 H31A 0.9900
C31 H31B 0.9900
C31 C30 1.513(3)
C55 H55 0.9500
C55 C66 1.383(4)
C30 H30A 0.9900
C30 H30B 0.9900
C66 C61 1.402(3)
C66 C62 1.530(3)
C43 H43 0.9500
C43 C38 1.395(3)
F4 B1 1.335(5)
C24 H24A 0.9900
C24 H24B 0.9900
C37 H37 0.9500
C37 C38 1.390(3)
C61 H61 0.9500
C60 H60A 0.9800
C60 H60B 0.9800
C60 H60C 0.9800
C38 C39 1.528(3)
C29 H29A 0.9900
C29 H29B 0.9900
C29 C27 1.503(3)
C32 H32A 0.9800
C32 H32B 0.9800
C32 H32C 0.9800
C32 C35 1.527(4)
C40 H40A 0.9800
C40 H40B 0.9800
C40 H40C 0.9800
C40 C39 1.530(3)
C39 C42 1.537(4)
C39 C41 1.529(4)
C35 C33 1.531(4)
C35 C34 1.539(4)
C62 C63 1.537(4)
C62 C65 1.545(4)
C62 C64 1.492(4)
C25 H25A 0.9900
C25 H25B 0.9900
C25 C26 1.482(4)
C27 H27A 0.9900
C27 H27B 0.9900
C26 H26A 0.9900
C26 H26B 0.9900
F3 B1 1.455(7)
C33 H33A 0.9800
C33 H33B 0.9800
C33 H33C 0.9800
C34 H34A 0.9800
C34 H34B 0.9800
C34 H34C 0.9800
C63 H63A 0.9800
C63 H63B 0.9800
C63 H63C 0.9800
C42 H42A 0.9800
C42 H42B 0.9800
C42 H42C 0.9800
F1 B1 1.322(6)
C41 H41A 0.9800
C41 H41B 0.9800
C41 H41C 0.9800
C65 H65A 0.9800
C65 H65B 0.9800
C65 H65C 0.9800
C64 H64A 0.9800
C64 H64B 0.9800
C64 H64C 0.9800

loop_
_smtbx_masks_void_nr
_smtbx_masks_void_average_x
_smtbx_masks_void_average_y
_smtbx_masks_void_average_z
_smtbx_masks_void_volume
_smtbx_masks_void_count_electrons
1 0.000 0.000 0.500 40.2 11.3
2 -0.250 -0.543 0.750 705.6 116.1
3 0.250 0.749 0.250 705.6 116.1
4 0.500 0.500 1.000 40.2 11.3
